data_4031487
loop_
_publ_author_name
'Gogoi, Anupal'
'Guin, Srimanta'
'Rajamanickam, Suresh'
'Rout, Saroj Kumar'
'Patel, Bhisma K.'

_publ_section_title
;
 Synthesis of 1,2,4-Triazoles via Oxidative
 Heterocyclization:&#x00A0;Selective C-N Bond Over C-S Bond Formation.
;
_journal_issue 18
_journal_name_full 'The Journal of organic chemistry'
_journal_page_first 9016
_journal_page_last 9027
_journal_paper_doi 10.1021/acs.joc.5b00956
_journal_volume 80
_journal_year 2015
_chemical_formula_moiety 'C14 H9 Cl2 N3 S'
_chemical_formula_sum 'C14 H9 Cl2 N3 S'
_chemical_formula_weight 322.20
_chemical_name_systematic
; 
 ? 
;
_space_group_IT_number 14
_symmetry_cell_setting monoclinic
_symmetry_space_group_name_Hall '-P 2ybc'
_symmetry_space_group_name_H-M 'P 1 21/c 1'
_atom_sites_solution_hydrogens geom
_atom_sites_solution_primary direct
_atom_sites_solution_secondary difmap
_audit_creation_method SHELXL-97
_cell_angle_alpha 90.00
_cell_angle_beta 92.069(3)
_cell_angle_gamma 90.00
_cell_formula_units_Z 4
_cell_length_a 6.2831(3)
_cell_length_b 11.0852(6)
_cell_length_c 21.1130(11)
_cell_measurement_temperature 298(2)
_cell_measurement_theta_max 25.78
_cell_measurement_theta_min 2.66
_cell_volume 1469.55(13)
_computing_cell_refinement 'Bruker SMART'
_computing_data_collection 'Bruker SMART'
_computing_data_reduction 'Bruker SAINT'
_computing_molecular_graphics 'Bruker SHELXTL'
_computing_publication_material 'Bruker SHELXTL'
_computing_structure_refinement 'SHELXL-97 (Sheldrick, 1997)'
_computing_structure_solution 'SHELXS-97 (Sheldrick, 1990)'
_diffrn_ambient_temperature 298(2)
_diffrn_measured_fraction_theta_full 0.990
_diffrn_measured_fraction_theta_max 0.990
_diffrn_measurement_device_type 'CCD area detector'
_diffrn_measurement_method 'phi and omega scans'
_diffrn_radiation_monochromator graphite
_diffrn_radiation_source 'fine-focus sealed tube'
_diffrn_radiation_type MoK\a
_diffrn_radiation_wavelength 0.71073
_diffrn_reflns_av_R_equivalents 0.0475
_diffrn_reflns_av_sigmaI/netI 0.0357
_diffrn_reflns_limit_h_max 8
_diffrn_reflns_limit_h_min -8
_diffrn_reflns_limit_k_max 14
_diffrn_reflns_limit_k_min -14
_diffrn_reflns_limit_l_max 28
_diffrn_reflns_limit_l_min -27
_diffrn_reflns_number 20098
_diffrn_reflns_theta_full 28.44
_diffrn_reflns_theta_max 28.44
_diffrn_reflns_theta_min 1.93
_exptl_absorpt_coefficient_mu 0.575
_exptl_absorpt_correction_T_max 0.866
_exptl_absorpt_correction_T_min 0.790
_exptl_absorpt_correction_type multi-scan
_exptl_absorpt_process_details SADABS
_exptl_crystal_colour colorless
_exptl_crystal_density_diffrn 1.456
_exptl_crystal_density_method 'not measured'
_exptl_crystal_description block
_exptl_crystal_F_000 656
_exptl_crystal_size_max 0.41
_exptl_crystal_size_mid 0.35
_exptl_crystal_size_min 0.25
_refine_diff_density_max 0.956
_refine_diff_density_min -0.912
_refine_diff_density_rms 0.073
_refine_ls_extinction_coef 0.0011(11)
_refine_ls_extinction_expression Fc^*^=kFc[1+0.001xFc^2^\l^3^/sin(2\q)]^-1/4^
_refine_ls_extinction_method SHELXL
_refine_ls_goodness_of_fit_ref 1.087
_refine_ls_matrix_type full
_refine_ls_number_parameters 182
_refine_ls_number_reflns 3672
_refine_ls_number_restraints 0
_refine_ls_restrained_S_all 1.087
_refine_ls_R_factor_all 0.0880
_refine_ls_R_factor_gt 0.0567
_refine_ls_shift/su_max 0.015
_refine_ls_shift/su_mean 0.000
_refine_ls_structure_factor_coef Fsqd
_refine_ls_weighting_details 'calc w=1/[\s^2^(Fo^2^)+(0.0914P)^2^+0.3893P] where P=(Fo^2^+2Fc^2^)/3'
_refine_ls_weighting_scheme calc
_refine_ls_wR_factor_gt 0.1652
_refine_ls_wR_factor_ref 0.1814
_reflns_number_gt 2467
_reflns_number_total 3689
_reflns_threshold_expression >2sigma(I)
_cod_data_source_file jo5b00956_si_003.cif
_cod_data_source_block ag-cl
_cod_depositor_comments
;
The following automatic conversions were performed:

'_symmetry_cell_setting' value 'Monoclinic' changed to 'monoclinic'
according to
/usr/data/users/saulius/crontab/automatic-downloads/rss-feeds/ACS/lib/dictionaries/cif_core.dic
dictionary named 'cif_core.dic' version 2.4.2 from 2011-04-26.

Automatic conversion script
Id: cif_fix_values 3271 2015-04-21 07:52:19Z andrius 

 Adding full bibliography for 4031487--4031488.cif.
;
_cod_original_sg_symbol_H-M P2(1)/c
_cod_database_code 4031487

loop_
_symmetry_equiv_pos_as_xyz
'x, y, z'
'-x, y+1/2, -z+1/2'
'-x, -y, -z'
'x, -y-1/2, z-1/2'

loop_
_atom_site_label
_atom_site_type_symbol
_atom_site_fract_x
_atom_site_fract_y
_atom_site_fract_z
_atom_site_U_iso_or_equiv
_atom_site_adp_type
_atom_site_occupancy
_atom_site_symmetry_multiplicity
_atom_site_calc_flag
_atom_site_refinement_flags
S1 S 1.47256(12) 0.29573(6) 0.49398(4) 0.0577(3) Uani 1 1 d .
Cl2 Cl 1.06384(13) -0.23323(6) 0.60060(4) 0.0636(3) Uani 1 1 d .
C3 C 1.0860(4) -0.0777(2) 0.59520(12) 0.0485(6) Uani 1 1 d .
C6 C 1.1232(4) 0.1681(2) 0.58301(12) 0.0461(6) Uani 1 1 d .
C4 C 0.9111(4) -0.0113(2) 0.57410(13) 0.0502(6) Uani 1 1 d .
H4 H 0.7816 -0.0490 0.5646 0.060 Uiso 1 1 calc R
C5 C 0.9317(4) 0.1121(2) 0.56728(12) 0.0476(6) Uani 1 1 d .
H5 H 0.8165 0.1577 0.5521 0.057 Uiso 1 1 calc R
C1 C 1.2966(4) 0.1003(3) 0.60477(14) 0.0542(7) Uani 1 1 d .
H1 H 1.4249 0.1382 0.6156 0.065 Uiso 1 1 calc R
C2 C 1.2789(4) -0.0224(3) 0.61031(15) 0.0580(7) Uani 1 1 d .
H2 H 1.3956 -0.0683 0.6241 0.070 Uiso 1 1 calc R
C14 C 1.2858(4) 0.3543(2) 0.53960(14) 0.0521(7) Uani 1 1 d .
C12 C 0.8500(5) 0.3630(3) 0.65072(15) 0.0658(8) Uani 1 1 d .
N1 N 1.0767(4) 0.4909(2) 0.58869(14) 0.0699(8) Uani 1 1 d .
C9 C 0.5305(8) 0.3323(7) 0.7354(2) 0.118(2) Uani 1 1 d .
C10 C 0.5188(6) 0.4276(6) 0.6936(3) 0.1145(19) Uani 1 1 d .
H10 H 0.4045 0.4809 0.6938 0.137 Uiso 1 1 calc R
C11 C 0.6820(6) 0.4430(4) 0.6505(2) 0.0890(12) Uani 1 1 d .
H11 H 0.6767 0.5070 0.6220 0.107 Uiso 1 1 calc R
C8 C 0.6955(8) 0.2537(5) 0.7363(2) 0.1054(17) Uani 1 1 d .
H8 H 0.7003 0.1902 0.7651 0.126 Uiso 1 1 calc R
C7 C 0.8556(6) 0.2681(4) 0.69443(17) 0.0776(10) Uani 1 1 d .
H7 H 0.9692 0.2142 0.6951 0.093 Uiso 1 1 calc R
C15 C 1.0200(4) 0.3829(3) 0.60600(14) 0.0565(7) Uani 1 1 d .
N2 N 1.2380(4) 0.4710(2) 0.54777(13) 0.0652(7) Uani 1 1 d .
H2A H 1.3027 0.5284 0.5290 0.078 Uiso 1 1 calc R
Cl1 Cl 0.3248(2) 0.3129(2) 0.78756(7) 0.1952(11) Uani 1 1 d .
N3 N 1.1435(3) 0.29580(19) 0.57746(11) 0.0501(5) Uani 1 1 d .

loop_
_atom_site_aniso_label
_atom_site_aniso_U_11
_atom_site_aniso_U_22
_atom_site_aniso_U_33
_atom_site_aniso_U_23
_atom_site_aniso_U_13
_atom_site_aniso_U_12
S1 0.0561(4) 0.0475(4) 0.0710(5) 0.0061(3) 0.0229(3) 0.0049(3)
Cl2 0.0736(5) 0.0437(4) 0.0748(5) 0.0047(3) 0.0189(4) 0.0001(3)
C3 0.0556(15) 0.0416(13) 0.0489(15) 0.0041(11) 0.0135(12) 0.0003(11)
C6 0.0505(14) 0.0408(13) 0.0475(15) 0.0061(11) 0.0111(11) 0.0019(11)
C4 0.0473(14) 0.0524(15) 0.0516(16) -0.0022(12) 0.0090(12) -0.0017(11)
C5 0.0437(13) 0.0514(14) 0.0481(15) 0.0018(12) 0.0066(11) 0.0056(11)
C1 0.0472(14) 0.0529(15) 0.0623(18) 0.0092(13) -0.0001(12) -0.0021(12)
C2 0.0500(15) 0.0570(17) 0.0673(19) 0.0158(14) 0.0044(13) 0.0065(12)
C14 0.0518(14) 0.0455(14) 0.0596(17) 0.0083(12) 0.0122(12) 0.0036(11)
C12 0.0563(16) 0.075(2) 0.067(2) -0.0224(17) 0.0189(14) -0.0106(15)
N1 0.0709(16) 0.0471(14) 0.094(2) -0.0008(13) 0.0292(15) 0.0068(12)
C9 0.079(3) 0.196(6) 0.081(3) -0.069(3) 0.035(3) -0.059(4)
C10 0.058(2) 0.164(5) 0.123(4) -0.084(4) 0.023(2) -0.003(3)
C11 0.066(2) 0.104(3) 0.098(3) -0.040(2) 0.0238(19) 0.003(2)
C8 0.105(3) 0.149(4) 0.064(2) -0.028(3) 0.029(2) -0.063(3)
C7 0.079(2) 0.090(3) 0.065(2) -0.0110(19) 0.0224(17) -0.0231(19)
C15 0.0542(15) 0.0490(15) 0.0674(19) -0.0049(14) 0.0157(13) 0.0042(12)
N2 0.0686(15) 0.0410(12) 0.0881(19) 0.0104(13) 0.0295(14) 0.0057(11)
Cl1 0.1018(9) 0.372(3) 0.1167(11) -0.1179(15) 0.0675(8) -0.1155(14)
N3 0.0500(12) 0.0445(12) 0.0569(13) 0.0033(10) 0.0160(10) 0.0036(9)

loop_
_atom_type_symbol
_atom_type_description
_atom_type_scat_dispersion_real
_atom_type_scat_dispersion_imag
_atom_type_scat_source
C C 0.0033 0.0016 'International Tables Vol C Tables 4.2.6.8 and 6.1.1.4'
H H 0.0000 0.0000 'International Tables Vol C Tables 4.2.6.8 and 6.1.1.4'
N N 0.0061 0.0033 'International Tables Vol C Tables 4.2.6.8 and 6.1.1.4'
S S 0.1246 0.1234 'International Tables Vol C Tables 4.2.6.8 and 6.1.1.4'
Cl Cl 0.1484 0.1585 'International Tables Vol C Tables 4.2.6.8 and 6.1.1.4'

loop_
_geom_angle_atom_site_label_1
_geom_angle_atom_site_label_2
_geom_angle_atom_site_label_3
_geom_angle
C4 C3 C2 121.1(3)
C4 C3 Cl2 119.1(2)
C2 C3 Cl2 119.8(2)
C5 C6 C1 120.2(2)
C5 C6 N3 120.3(2)
C1 C6 N3 119.5(2)
C3 C4 C5 119.0(2)
C4 C5 C6 120.2(2)
C2 C1 C6 120.0(3)
C1 C2 C3 119.5(3)
N2 C14 N3 103.0(2)
N2 C14 S1 127.8(2)
N3 C14 S1 129.2(2)
C11 C12 C7 119.1(3)
C11 C12 C15 118.5(3)
C7 C12 C15 122.4(3)
C15 N1 N2 104.1(2)
C8 C9 C10 121.7(4)
C8 C9 Cl1 119.7(6)
C10 C9 Cl1 118.5(5)
C9 C10 C11 119.0(5)
C12 C11 C10 119.8(5)
C9 C8 C7 119.6(5)
C8 C7 C12 120.7(4)
N1 C15 N3 110.7(3)
N1 C15 C12 122.0(3)
N3 C15 C12 127.2(3)
C14 N2 N1 114.2(2)
C14 N3 C15 107.9(2)
C14 N3 C6 125.1(2)
C15 N3 C6 126.9(2)

loop_
_geom_bond_atom_site_label_1
_geom_bond_atom_site_label_2
_geom_bond_distance
S1 C14 1.676(3)
Cl2 C3 1.733(3)
C3 C4 1.383(4)
C3 C2 1.385(4)
C6 C5 1.384(4)
C6 C1 1.388(4)
C6 N3 1.427(3)
C4 C5 1.382(4)
C1 C2 1.371(4)
C14 N2 1.341(3)
C14 N3 1.382(3)
C12 C11 1.378(5)
C12 C7 1.399(5)
C12 C15 1.468(4)
N1 C15 1.304(4)
N1 N2 1.373(3)
C9 C8 1.355(8)
C9 C10 1.376(8)
C9 Cl1 1.742(4)
C10 C11 1.405(6)
C8 C7 1.372(6)
C15 N3 1.390(3)
